data_7125359
loop_
_publ_author_name
'Xie, Ming-Sheng'
'Zhao, Guo-Feng'
'Qin, Tao'
'Suo, Yong-Bo'
'Qu, Gui-Rong'
'Guo, Hai-Ming'

_publ_section_title
;
 Thiourea participation in [3+2] cycloaddition with donor-acceptor
 cyclopropanes: a domino process to 2-amino-dihydrothiophenes.
;
_journal_issue 11
_journal_name_full 'Chemical communications (Cambridge, England)'
_journal_page_first 1580
_journal_page_last 1583
_journal_paper_doi 10.1039/c8cc09595g
_journal_volume 55
_journal_year 2019
_chemical_absolute_configuration ad
_chemical_formula_moiety 'C12 H13 N O2 S'
_chemical_formula_sum 'C12 H13 N O2 S'
_chemical_formula_weight 235.29
_space_group_crystal_system monoclinic
_space_group_IT_number 4
_space_group_name_Hall 'P 2yb'
_space_group_name_H-M_alt 'P 1 21 1'
_symmetry_Int_Tables_number 4
_atom_sites_solution_primary direct
_audit_creation_date 2017-10-27
_audit_creation_method
;
Olex2 1.2
(compiled 2017.03.28 svn.r3405 for OlexSys, GUI svn.r5337)
;
_audit_update_record
;
2018-06-28 deposited with the CCDC.
2019-01-07 downloaded from the CCDC.
;
_cell_angle_alpha 90
_cell_angle_beta 95.003(2)
_cell_angle_gamma 90
_cell_formula_units_Z 4
_cell_length_a 7.5830(2)
_cell_length_b 6.1506(1)
_cell_length_c 25.4866(5)
_cell_measurement_reflns_used 8800
_cell_measurement_temperature 294
_cell_measurement_theta_max 71.8760
_cell_measurement_theta_min 5.8340
_cell_volume 1184.17(4)
_computing_cell_refinement 'CrysAlisPro 1.171.38.43f (Rigaku OD, 2015)'
_computing_data_collection 'CrysAlisPro 1.171.38.43f (Rigaku OD, 2015)'
_computing_data_reduction 'CrysAlisPro 1.171.38.43f (Rigaku OD, 2015)'
_computing_molecular_graphics 'Olex2 (Dolomanov et al., 2009)'
_computing_publication_material 'Olex2 (Dolomanov et al., 2009)'
_computing_structure_refinement 'olex2.refine (Bourhis et al., 2015)'
_computing_structure_solution 'ShelXS (Sheldrick, 2008)'
_diffrn_ambient_temperature 294
_diffrn_detector 'CCD plate'
_diffrn_detector_area_resol_mean 8.0528
_diffrn_detector_type EosS2
_diffrn_measured_fraction_theta_full 0.9753
_diffrn_measured_fraction_theta_max 0.9753
_diffrn_measurement_details
;
List of Runs (angles in degrees, time in seconds):

  # Type    Start    End  Width  t~exp~   \w     \q     \k     \f   Frames
#--------------------------------------------------------------------------
  1  \w    -53.00  31.00   1.00    1.50    --  -36.07  57.00 -90.00   84
  2  \w    -69.00  33.00   1.00    1.50    --  -36.07  89.00  13.00  102
  3  \w    -12.00  69.00   1.00    1.50    --   36.07 -89.00-101.00   81
  4  \w      1.00  75.00   1.00    1.50    --   36.07 -99.00-120.00   74
  5  \w    -33.00  55.00   1.00    1.50    --   36.07 -38.00  30.00   88
  6  \w     17.00 105.00   1.00    1.50    --   36.07  38.00 150.00   88
  7  \w    -31.00  63.00   1.00    1.50    --   36.07 -77.00 -90.00   94
  8  \w    -33.00  55.00   1.00    1.50    --   36.07 -38.00 -30.00   88
  9  \w    -33.00  55.00   1.00    1.50    --   36.07 -38.00 -90.00   88
 10  \w     19.00 103.00   1.00    1.50    --   36.07  57.00-180.00   84
 11  \w      1.00  75.00   1.00    1.50    --   36.07 -99.00   0.00   74
 12  \w     23.00  89.00   1.00    1.50    --   36.07-125.00 -90.00   66
 13  \w      1.00  75.00   1.00    1.50    --   36.07 -99.00 120.00   74
 14  \w    -33.00  55.00   1.00    1.50    --   36.07 -38.00 120.00   88
 15  \w     39.00 131.00   1.00    4.50    --  109.31 -30.00 -60.00   92
 16  \w     42.00 127.00   1.00    4.50    --  109.31 -61.00  30.00   85
 17  \w     92.00 178.00   1.00    4.50    --  109.31  45.00  60.00   86
 18  \w     40.00 109.00   1.00    4.50    --  109.31 -95.00-150.00   69
 19  \w     57.00 151.00   1.00    4.50    --  109.31 178.00 -90.00   94
 20  \w     39.00 116.00   1.00    4.50    --  109.31-111.00 -60.00   77
 21  \w     71.00 178.00   1.00    4.50    --  109.31  15.00-180.00  107
 22  \w     71.00 178.00   1.00    4.50    --  109.31  15.00 120.00  107
 23  \w     39.00 131.00   1.00    4.50    --  109.31 -30.00  90.00   92
 24  \w     57.00 151.00   1.00    4.50    --  109.31 178.00 150.00   94
 25  \w     40.00 109.00   1.00    4.50    --  109.31 -95.00   0.00   69
 26  \w     57.00 151.00   1.00    4.50    --  109.31 178.00-180.00   94
 27  \w    100.00 178.00   1.00    4.50    --  109.31  89.00  13.00   78
 28  \w     41.00 127.00   1.00    4.50    --  109.31 -45.00-120.00   86
 29  \w      9.00 104.00   1.00    1.50    --   36.07  77.00-150.00   95
 30  \w     17.00 105.00   1.00    1.50    --   36.07  38.00  90.00   88
 31  \w      9.00 104.00   1.00    1.50    --   36.07  77.00 -30.00   95
 32  \w     19.00 103.00   1.00    1.50    --   36.07  57.00 120.00   84
 33  \w      9.00 104.00   1.00    1.50    --   36.07  77.00 120.00   95
 34  \w      9.00 104.00   1.00    1.50    --   36.07  77.00  60.00   95
 35  \w      9.00 104.00   1.00    1.50    --   36.07  77.00 -90.00   95
 36  \w    -31.00  53.00   1.00    1.50    --   36.07 -57.00 120.00   84
 37  \w      1.00  75.00   1.00    1.50    --   36.07 -99.00  90.00   74
 38  \w     19.00 103.00   1.00    1.50    --   36.07  57.00  30.00   84
 39  \w     17.00 105.00   1.00    1.50    --   36.07  38.00 -30.00   88
 40  \w      9.00 104.00   1.00    1.50    --   36.07  77.00 150.00   95
 41  \w     19.00 103.00   1.00    1.50    --   36.07  57.00 -30.00   84
 42  \w     19.00 103.00   1.00    1.50    --   36.07  57.00 -90.00   84
 43  \w     88.00 178.00   1.00    4.50    --  109.31  30.00 -60.00   90
 44  \w     83.00 156.00   1.00    4.50    --  109.31  77.00  90.00   73
 45  \w     83.00 177.00   1.00    4.50    --  109.31  77.00-120.00   94
 46  \w     83.00 177.00   1.00    4.50    --  109.31  77.00 -60.00   94
 47  \w     88.00 178.00   1.00    4.50    --  109.31  30.00  30.00   90
 48  \w     88.00 178.00   1.00    4.50    --  109.31  30.00-150.00   90
 49  \w     92.00 178.00   1.00    4.50    --  109.31  45.00-120.00   86
 50  \w     88.00 178.00   1.00    4.50    --  109.31  30.00   0.00   90
;
_diffrn_measurement_device 'four-circle diffractometer'
_diffrn_measurement_device_type 'SuperNova, Dual, Cu at zero, EosS2'
_diffrn_measurement_method '\w scans'
_diffrn_orient_matrix_type 'CrysAlisPro convention (1999,Acta A55,543-557)'
_diffrn_orient_matrix_UB_11 -0.0698555000
_diffrn_orient_matrix_UB_12 -0.1655654000
_diffrn_orient_matrix_UB_13 0.0385648000
_diffrn_orient_matrix_UB_21 0.0471033000
_diffrn_orient_matrix_UB_22 0.1576343000
_diffrn_orient_matrix_UB_23 0.0460511000
_diffrn_orient_matrix_UB_31 -0.1856888000
_diffrn_orient_matrix_UB_32 0.1023721000
_diffrn_orient_matrix_UB_33 -0.0086331000
_diffrn_radiation_monochromator mirror
_diffrn_radiation_probe x-ray
_diffrn_radiation_type 'Cu K\a'
_diffrn_radiation_wavelength 1.54184
_diffrn_reflns_av_R_equivalents 0.0467
_diffrn_reflns_av_unetI/netI 0.0374
_diffrn_reflns_limit_h_max 8
_diffrn_reflns_limit_h_min -9
_diffrn_reflns_limit_k_max 7
_diffrn_reflns_limit_k_min -7
_diffrn_reflns_limit_l_max 31
_diffrn_reflns_limit_l_min -31
_diffrn_reflns_number 22056
_diffrn_reflns_theta_full 73.0353
_diffrn_reflns_theta_max 73.04
_diffrn_reflns_theta_min 3.48
_diffrn_source 'micro-focus sealed X-ray tube'
_diffrn_source_type 'SuperNova (Cu) X-ray Source'
_exptl_absorpt_coefficient_mu 2.310
_exptl_absorpt_correction_T_max 1.00000
_exptl_absorpt_correction_T_min 0.62394
_exptl_absorpt_correction_type multi-scan
_exptl_absorpt_process_details
;
CrysAlisPro 1.171.38.43f (Rigaku Oxford Diffraction, 2015)
Empirical absorption correction using spherical harmonics,
 implemented in SCALE3 ABSPACK scaling algorithm.
;
_exptl_crystal_colour 'clear light colourless'
_exptl_crystal_colour_lustre clear
_exptl_crystal_colour_modifier light
_exptl_crystal_colour_primary colourless
_exptl_crystal_density_diffrn 1.3198
_exptl_crystal_description block
_exptl_crystal_F_000 498.7537
_exptl_crystal_size_max 0.1
_exptl_crystal_size_mid 0.1
_exptl_crystal_size_min 0.05
_refine_diff_density_max 0.2328
_refine_diff_density_min -0.2232
_refine_diff_density_rms 0.0498
_refine_ls_abs_structure_details 'Flack, H. D. (1983). Acta Cryst. A39, 876-881.'
_refine_ls_abs_structure_Flack 0.007(18)
_refine_ls_d_res_high 0.8060
_refine_ls_d_res_low 12.6947
_refine_ls_goodness_of_fit_ref 1.0693
_refine_ls_hydrogen_treatment constr
_refine_ls_matrix_type full
_refine_ls_number_constraints 44
_refine_ls_number_parameters 291
_refine_ls_number_reflns 4627
_refine_ls_number_restraints 1
_refine_ls_restrained_S_all 1.0693
_refine_ls_R_factor_all 0.0453
_refine_ls_R_factor_gt 0.0399
_refine_ls_shift/su_max 0.0000
_refine_ls_shift/su_mean 0.0000
_refine_ls_structure_factor_coef Fsqd
_refine_ls_weighting_details 'w=1/[\s^2^(Fo^2^)+(0.0480P)^2^+0.1736P] where P=(Fo^2^+2Fc^2^)/3'
_refine_ls_weighting_scheme calc
_refine_ls_wR_factor_gt 0.1009
_refine_ls_wR_factor_ref 0.1062
_reflns_Friedel_coverage 0.965
_reflns_limit_h_max 9
_reflns_limit_h_min -9
_reflns_limit_k_max 7
_reflns_limit_k_min -7
_reflns_limit_l_max 31
_reflns_limit_l_min -31
_reflns_number_gt 4218
_reflns_number_total 4627
_reflns_threshold_expression I>=2u(I)
_cod_data_source_file c8cc09595g2.cif
_cod_data_source_block SYB-CHANWU-1
_cod_original_sg_symbol_Hall ' P 2yb'
_cod_database_code 7125359
_chemical_oxdiff_formula 'C1 H1 S1 N1'
_reflns_odcompleteness_completeness 99.96
_reflns_odcompleteness_iscentric 1
_reflns_odcompleteness_theta 66.97
_olex2_refinement_description
;
1. Fixed Uiso
 At 1.2 times of:
  All C(H) groups, All C(H,H) groups, All N(H,H) groups
 At 1.5 times of:
  All C(H,H,H) groups
2.a Ternary CH refined with riding coordinates:
 C8(H8), C24(H24)
2.b Secondary CH2 refined with riding coordinates:
 C25(H25a,H25b), C9(H9a,H9b)
2.c Aromatic/amide H refined with riding coordinates:
 C6(H6), C2(H2), C22(H22), C5(H5), C4(H4), C3(H3), C18(H18), C20(H20),
 C21(H21), C19(H19)
2.d X=CH2 refined with riding coordinates:
 N32(H32a,H32b), N16(H16a,H16b)
2.e Idealised Me refined as rotating group:
 C14(H14a,H14b,H14c), C30(H30a,H30b,H30c)
;
_olex2_date_sample_data_collection 2017-04-12
_olex2_submission_special_instructions 'No special instructions were received'
_oxdiff_exptl_absorpt_empirical_details
;
Empirical correction (ABSPACK) includes:
- Absorption correction using spherical harmonics
- Frame scaling
;
_oxdiff_exptl_absorpt_empirical_full_max 1.769
_oxdiff_exptl_absorpt_empirical_full_min 0.672

loop_
_space_group_symop_id
_space_group_symop_operation_xyz
1 x,y,z
2 -x,y+1/2,-z

loop_
_atom_site_label
_atom_site_type_symbol
_atom_site_fract_x
_atom_site_fract_y
_atom_site_fract_z
_atom_site_U_iso_or_equiv
_atom_site_adp_type
_atom_site_occupancy
_atom_site_refinement_flags_posn
S7 S 0.45128(10) 0.81219(11) 0.19717(2) 0.04887(17) Uani 1.000000 .
S23 S 0.20382(10) -0.02583(12) 0.31632(3) 0.0572(2) Uani 1.000000 .
O13 O 0.8253(3) 1.3990(3) 0.13974(8) 0.0582(5) Uani 1.000000 .
O31 O 0.6393(3) 0.4644(3) 0.28487(8) 0.0587(5) Uani 1.000000 .
O29 O 0.7925(3) 0.2903(3) 0.35203(8) 0.0585(5) Uani 1.000000 .
O15 O 0.9768(3) 1.1823(4) 0.19861(9) 0.0660(6) Uani 1.000000 .
N32 N 0.2944(3) 0.3158(4) 0.26085(8) 0.0555(6) Uani 1.000000 .
H32a H 0.1864(3) 0.3119(4) 0.24741(8) 0.0666(7) Uiso 1.000000 R
H32b H 0.3653(3) 0.4136(4) 0.25087(8) 0.0666(7) Uiso 1.000000 R
N16 N 0.7853(3) 0.8392(4) 0.23652(9) 0.0581(7) Uani 1.000000 .
H16a H 0.7592(3) 0.7285(4) 0.25494(9) 0.0697(8) Uiso 1.000000 R
H16b H 0.8905(3) 0.8925(4) 0.24005(9) 0.0697(8) Uiso 1.000000 R
C1 C 0.3349(3) 0.8704(4) 0.09167(9) 0.0379(5) Uani 1.000000 .
C28 C 0.6488(3) 0.3173(5) 0.31735(9) 0.0431(5) Uani 1.000000 .
C17 C 0.3168(4) -0.2552(4) 0.40769(10) 0.0439(6) Uani 1.000000 .
C12 C 0.8370(4) 1.2267(5) 0.17215(10) 0.0463(6) Uani 1.000000 .
C26 C 0.5161(3) 0.1586(4) 0.32429(9) 0.0417(6) Uani 1.000000 .
C11 C 0.6624(4) 0.9284(4) 0.20242(9) 0.0414(6) Uani 1.000000 .
C6 C 0.4427(4) 0.7079(4) 0.07550(10) 0.0483(6) Uani 1.000000 .
H6 H 0.5418(4) 0.6662(4) 0.09722(10) 0.0579(8) Uiso 1.000000 R
C8 C 0.3709(3) 0.9920(4) 0.14310(9) 0.0405(5) Uani 1.000000 .
H8 H 0.2594(3) 1.0570(4) 0.15205(9) 0.0486(6) Uiso 1.000000 R
C27 C 0.3522(4) 0.1695(4) 0.29730(9) 0.0428(6) Uani 1.000000 .
C10 C 0.6769(3) 1.1053(4) 0.17112(9) 0.0401(5) Uani 1.000000 .
C2 C 0.1891(4) 0.9292(5) 0.05777(11) 0.0522(7) Uani 1.000000 .
H2 H 0.1143(4) 1.0391(5) 0.06757(11) 0.0626(8) Uiso 1.000000 R
C24 C 0.3769(4) -0.1725(5) 0.35677(10) 0.0485(6) Uani 1.000000 .
H24 H 0.4155(4) -0.2965(5) 0.33652(10) 0.0582(7) Uiso 1.000000 R
C22 C 0.3752(4) -0.4551(5) 0.42703(12) 0.0574(8) Uani 1.000000 .
H22 H 0.4433(4) -0.5420(5) 0.40680(12) 0.0689(9) Uiso 1.000000 R
C25 C 0.5331(4) -0.0118(5) 0.36613(12) 0.0548(7) Uani 1.000000 .
H25a H 0.6444(4) -0.0887(5) 0.36493(12) 0.0658(9) Uiso 1.000000 R
H25b H 0.5315(4) 0.0550(5) 0.40055(12) 0.0658(9) Uiso 1.000000 R
C5 C 0.4058(5) 0.6058(5) 0.02747(11) 0.0576(8) Uani 1.000000 .
H5 H 0.4801(5) 0.4962(5) 0.01726(11) 0.0691(9) Uiso 1.000000 R
C9 C 0.5082(3) 1.1758(4) 0.14078(10) 0.0435(6) Uani 1.000000 .
H9a H 0.5293(3) 1.2053(4) 0.10446(10) 0.0521(7) Uiso 1.000000 R
H9b H 0.4644(3) 1.3077(4) 0.15597(10) 0.0521(7) Uiso 1.000000 R
C4 C 0.2601(4) 0.6653(5) -0.00532(12) 0.0600(8) Uani 1.000000 .
H4 H 0.2347(4) 0.5956(5) -0.03748(12) 0.0720(10) Uiso 1.000000 R
C3 C 0.1536(4) 0.8272(6) 0.00992(12) 0.0633(8) Uani 1.000000 .
H3 H 0.0557(4) 0.8696(6) -0.01224(12) 0.0759(10) Uiso 1.000000 R
C18 C 0.2143(5) -0.1321(6) 0.43855(13) 0.0673(9) Uani 1.000000 .
H18 H 0.1721(5) 0.0027(6) 0.42659(13) 0.0808(11) Uiso 1.000000 R
C20 C 0.2320(4) -0.4055(7) 0.50526(13) 0.0808(13) Uani 1.000000 .
H20 H 0.2018(4) -0.4565(7) 0.53764(13) 0.0969(15) Uiso 1.000000 R
C21 C 0.3345(5) -0.5283(6) 0.47572(13) 0.0742(10) Uani 1.000000 .
H21 H 0.3773(5) -0.6619(6) 0.48830(13) 0.0890(12) Uiso 1.000000 R
C14 C 0.9807(5) 1.5310(5) 0.13781(15) 0.0726(10) Uani 1.000000 .
H14a H 0.9569(12) 1.646(3) 0.1128(8) 0.1089(15) Uiso 1.000000 GR
H14b H 1.013(2) 1.592(4) 0.1720(3) 0.1089(15) Uiso 1.000000 GR
H14c H 1.0762(11) 1.4432(11) 0.1273(11) 0.1089(15) Uiso 1.000000 GR
C30 C 0.9293(4) 0.4522(6) 0.35008(16) 0.0768(11) Uani 1.000000 .
H30a H 0.974(3) 0.450(3) 0.3159(4) 0.1153(16) Uiso 1.000000 GR
H30b H 0.8812(10) 0.5932(9) 0.3565(11) 0.1153(16) Uiso 1.000000 GR
H30c H 1.0239(18) 0.421(3) 0.3765(8) 0.1153(16) Uiso 1.000000 GR
C19 C 0.1736(5) -0.2081(8) 0.48736(13) 0.0890(14) Uani 1.000000 .
H19 H 0.1057(5) -0.1229(8) 0.50803(13) 0.1068(17) Uiso 1.000000 R

loop_
_atom_site_aniso_label
_atom_site_aniso_U_11
_atom_site_aniso_U_22
_atom_site_aniso_U_33
_atom_site_aniso_U_12
_atom_site_aniso_U_13
_atom_site_aniso_U_23
S7 0.0490(4) 0.0543(4) 0.0420(3) -0.0153(3) -0.0032(3) 0.0101(3)
S23 0.0435(4) 0.0681(5) 0.0576(4) -0.0128(4) -0.0089(3) 0.0178(4)
O13 0.0510(12) 0.0548(12) 0.0675(12) -0.0148(10) -0.0026(10) 0.0167(10)
O31 0.0540(12) 0.0590(12) 0.0614(11) -0.0115(11) -0.0043(10) 0.0164(11)
O29 0.0380(10) 0.0666(14) 0.0682(12) -0.0097(10) -0.0100(9) 0.0132(11)
O15 0.0432(12) 0.0752(15) 0.0761(14) -0.0132(11) -0.0146(11) 0.0220(12)
N32 0.0495(14) 0.0645(15) 0.0492(12) -0.0120(13) -0.0137(10) 0.0167(12)
N16 0.0497(14) 0.0637(16) 0.0575(13) -0.0109(13) -0.0149(11) 0.0213(12)
C1 0.0336(13) 0.0368(13) 0.0424(12) -0.0049(10) -0.0012(10) 0.0042(9)
C28 0.0391(13) 0.0504(14) 0.0390(11) -0.0007(13) -0.0012(10) -0.0005(12)
C17 0.0393(15) 0.0456(15) 0.0458(13) -0.0036(11) -0.0016(11) 0.0015(11)
C12 0.0420(15) 0.0497(14) 0.0463(13) -0.0054(12) -0.0009(11) 0.0046(12)
C26 0.0365(13) 0.0503(15) 0.0374(11) 0.0001(12) -0.0027(10) 0.0027(10)
C11 0.0416(14) 0.0456(15) 0.0363(11) -0.0057(12) -0.0008(10) 0.0026(10)
C6 0.0488(16) 0.0454(14) 0.0495(14) 0.0073(13) -0.0023(12) 0.0068(12)
C8 0.0351(13) 0.0436(13) 0.0421(11) -0.0006(12) 0.0003(10) -0.0018(11)
C27 0.0402(14) 0.0484(15) 0.0389(12) -0.0066(12) -0.0023(10) 0.0003(11)
C10 0.0384(14) 0.0409(13) 0.0398(11) -0.0066(11) -0.0036(10) 0.0024(10)
C2 0.0413(15) 0.0605(19) 0.0523(14) 0.0093(13) -0.0090(12) -0.0002(13)
C24 0.0472(15) 0.0507(15) 0.0469(13) -0.0013(14) 0.0006(12) 0.0041(13)
C22 0.065(2) 0.0500(17) 0.0549(15) -0.0011(15) -0.0063(15) 0.0051(13)
C25 0.0388(14) 0.0611(18) 0.0631(16) -0.0055(15) -0.0043(13) 0.0189(15)
C5 0.068(2) 0.0481(16) 0.0574(16) 0.0064(15) 0.0090(15) -0.0046(13)
C9 0.0436(15) 0.0415(14) 0.0439(12) -0.0039(12) -0.0045(11) 0.0034(11)
C4 0.064(2) 0.066(2) 0.0486(15) -0.0166(17) -0.0009(14) -0.0070(14)
C3 0.0499(17) 0.083(2) 0.0532(15) 0.0000(18) -0.0157(13) -0.0042(17)
C18 0.063(2) 0.076(2) 0.0637(18) 0.0214(18) 0.0079(16) 0.0098(16)
C20 0.0467(19) 0.139(4) 0.0552(18) -0.013(2) -0.0056(16) 0.035(2)
C21 0.074(2) 0.075(2) 0.070(2) -0.012(2) -0.0167(18) 0.0273(19)
C14 0.067(2) 0.064(2) 0.087(2) -0.0276(18) 0.0095(19) 0.0115(18)
C30 0.0391(16) 0.080(3) 0.108(3) -0.0156(19) -0.0118(17) 0.007(2)
C19 0.056(2) 0.156(4) 0.0558(17) 0.026(3) 0.0106(16) 0.005(2)

loop_
_atom_type_symbol
_atom_type_scat_dispersion_real
_atom_type_scat_dispersion_imag
_atom_type_scat_Cromer_Mann_a1
_atom_type_scat_Cromer_Mann_a2
_atom_type_scat_Cromer_Mann_a3
_atom_type_scat_Cromer_Mann_a4
_atom_type_scat_Cromer_Mann_b1
_atom_type_scat_Cromer_Mann_b2
_atom_type_scat_Cromer_Mann_b3
_atom_type_scat_Cromer_Mann_b4
_atom_type_scat_Cromer_Mann_c
_atom_type_scat_source
_atom_type_scat_dispersion_source
H 0.00000 0.00000 0.49300 0.32291 0.14019 0.04081 10.51090 26.12570 3.14236 57.79970 0.0030380000826 'International Tables Volume C Table 6.1.1.4 (pp. 500-502)' 'Henke, Gullikson and Davis, At. Data and Nucl. Data Tables, 1993, 54, 2'
C 0.01920 0.00962 2.31000 1.02000 1.58860 0.86500 20.84390 10.20750 0.56870 51.65120 0.215599998832 'International Tables Volume C Table 6.1.1.4 (pp. 500-502)' 'Henke, Gullikson and Davis, At. Data and Nucl. Data Tables, 1993, 54, 2'
S 0.33537 0.55136 6.90530 5.20340 1.43790 1.58630 1.46790 22.21510 0.25360 56.17200 0.866900026798 'International Tables Volume C Table 6.1.1.4 (pp. 500-502)' 'Henke, Gullikson and Davis, At. Data and Nucl. Data Tables, 1993, 54, 2'
O 0.05239 0.03377 3.04850 2.28680 1.54630 0.86700 13.27710 5.70110 0.32390 32.90890 0.250800013542 'International Tables Volume C Table 6.1.1.4 (pp. 500-502)' 'Henke, Gullikson and Davis, At. Data and Nucl. Data Tables, 1993, 54, 2'
N 0.03256 0.01839 12.21260 3.13220 2.01250 1.16630 0.00570 9.89330 28.99750 0.58260 -11.5290002823 'International Tables Volume C Table 6.1.1.4 (pp. 500-502)' 'Henke, Gullikson and Davis, At. Data and Nucl. Data Tables, 1993, 54, 2'

loop_
_geom_angle_atom_site_label_1
_geom_angle_atom_site_label_2
_geom_angle_atom_site_label_3
_geom_angle
C8 S7 C11 93.05(12)
C24 S23 C27 92.74(13)
C14 O13 C12 117.2(2)
C30 O29 C28 115.7(2)
H32b N32 H32a 120.0
C27 N32 H32a 120.0
C27 N32 H32b 120.0
H16b N16 H16a 120.0
C11 N16 H16a 120.0
C11 N16 H16b 120.0
C8 C1 C6 123.4(2)
C2 C1 C6 117.6(2)
C2 C1 C8 118.9(2)
O29 C28 O31 122.0(3)
C26 C28 O31 126.2(2)
C26 C28 O29 111.9(2)
C22 C17 C24 119.8(3)
C18 C17 C24 122.4(3)
C18 C17 C22 117.6(3)
O15 C12 O13 121.2(3)
C10 C12 O13 113.1(2)
C10 C12 O15 125.7(3)
C27 C26 C28 121.6(2)
C25 C26 C28 123.5(2)
C25 C26 C27 114.3(2)
N16 C11 S7 117.7(2)
C10 C11 S7 113.8(2)
C10 C11 N16 128.6(3)
H6 C6 C1 119.49(15)
C5 C6 C1 121.0(3)
C5 C6 H6 119.49(18)
C1 C8 S7 112.13(18)
H8 C8 S7 108.01(8)
H8 C8 C1 108.01(14)
C9 C8 S7 106.88(16)
C9 C8 C1 113.6(2)
C9 C8 H8 108.01(14)
N32 C27 S23 118.4(2)
C26 C27 S23 114.0(2)
C26 C27 N32 127.5(2)
C11 C10 C12 121.4(2)
C9 C10 C12 123.1(2)
C9 C10 C11 115.1(2)
H2 C2 C1 119.51(16)
C3 C2 C1 121.0(3)
C3 C2 H2 119.51(19)
C17 C24 S23 113.3(2)
H24 C24 S23 108.59(9)
H24 C24 C17 108.59(15)
C25 C24 S23 105.87(19)
C25 C24 C17 111.7(2)
C25 C24 H24 108.59(17)
H22 C22 C17 119.29(18)
C21 C22 C17 121.4(3)
C21 C22 H22 119.3(2)
C24 C25 C26 108.8(2)
H25a C25 C26 109.94(16)
H25a C25 C24 109.94(16)
H25b C25 C26 109.94(16)
H25b C25 C24 109.94(16)
H25b C25 H25a 108.3
H5 C5 C6 119.77(18)
C4 C5 C6 120.5(3)
C4 C5 H5 119.77(18)
C10 C9 C8 108.5(2)
H9a C9 C8 110.00(13)
H9a C9 C10 110.00(14)
H9b C9 C8 110.00(14)
H9b C9 C10 110.00(14)
H9b C9 H9a 108.4
H4 C4 C5 120.44(18)
C3 C4 C5 119.1(3)
C3 C4 H4 120.44(18)
C4 C3 C2 120.8(3)
H3 C3 C2 119.61(19)
H3 C3 C4 119.61(18)
H18 C18 C17 119.81(18)
C19 C18 C17 120.4(3)
C19 C18 H18 119.8(2)
C21 C20 H20 120.1(2)
C19 C20 H20 120.1(2)
C19 C20 C21 119.8(3)
C20 C21 C22 120.0(3)
H21 C21 C22 120.0(2)
H21 C21 C20 120.0(2)
H14a C14 O13 109.5
H14b C14 O13 109.5
H14b C14 H14a 109.5
H14c C14 O13 109.5
H14c C14 H14a 109.5
H14c C14 H14b 109.5
H30a C30 O29 109.5
H30b C30 O29 109.5
H30b C30 H30a 109.5
H30c C30 O29 109.5
H30c C30 H30a 109.5
H30c C30 H30b 109.5
C20 C19 C18 120.7(4)
H19 C19 C18 119.6(2)
H19 C19 C20 119.6(2)

loop_
_geom_bond_atom_site_label_1
_geom_bond_atom_site_label_2
_geom_bond_distance
S7 C11 1.748(3)
S7 C8 1.830(3)
S23 C27 1.743(3)
S23 C24 1.834(3)
O13 C12 1.342(3)
O13 C14 1.435(3)
O31 C28 1.224(3)
O29 C28 1.352(3)
O29 C30 1.442(4)
O15 C12 1.236(3)
N32 H32a 0.8600
N32 H32b 0.8600
N32 C27 1.339(3)
N16 H16a 0.8600
N16 H16b 0.8600
N16 C11 1.336(3)
C1 C6 1.377(4)
C1 C8 1.513(3)
C1 C2 1.391(4)
C28 C26 1.424(4)
C17 C24 1.501(3)
C17 C22 1.382(4)
C17 C18 1.380(4)
C12 C10 1.424(4)
C26 C27 1.369(3)
C26 C25 1.493(4)
C11 C10 1.359(3)
C6 H6 0.9300
C6 C5 1.382(4)
C8 H8 0.9800
C8 C9 1.541(3)
C10 C9 1.500(3)
C2 H2 0.9300
C2 C3 1.377(4)
C24 H24 0.9800
C24 C25 1.545(4)
C22 H22 0.9300
C22 C21 1.380(4)
C25 H25a 0.9700
C25 H25b 0.9700
C5 H5 0.9300
C5 C4 1.376(4)
C9 H9a 0.9700
C9 H9b 0.9700
C4 H4 0.9300
C4 C3 1.360(5)
C3 H3 0.9300
C18 H18 0.9300
C18 C19 1.389(4)
C20 H20 0.9300
C20 C21 1.358(5)
C20 C19 1.358(6)
C21 H21 0.9300
C14 H14a 0.9600
C14 H14b 0.9600
C14 H14c 0.9600
C30 H30a 0.9600
C30 H30b 0.9600
C30 H30c 0.9600
C19 H19 0.9300
